data_7208244
loop_
_publ_author_name
'Wan, Wang'
'Zhu, Zhi-Biao'
'Huo, Li-Hua'
'Deng, Zhao-Peng'
'Zhao, Hui'
'Gao, Shan'

_publ_section_title
;
 Syntheses, structures and luminescent properties of lithium(i)-sulfonate
 complexes constructed from ortho-hydroxyl arenedisulfonic acids:
 structural evolution tuned by the pH, coordination geometry and modes
;
_journal_issue 16
_journal_name_full CrystEngComm
_journal_page_first 5274
_journal_paper_doi 10.1039/c2ce25292a
_journal_volume 14
_journal_year 2012
_chemical_formula_moiety 'C6 H4 Li O8 S2, H4 N'
_chemical_formula_sum 'C6 H8 Li N O8 S2'
_chemical_formula_weight 293.19
_chemical_name_systematic
;
?
;
_space_group_IT_number 64
_symmetry_cell_setting orthorhombic
_symmetry_space_group_name_Hall '-C 2ac 2'
_symmetry_space_group_name_H-M 'C m c a'
_atom_sites_solution_hydrogens geom
_atom_sites_solution_primary direct
_atom_sites_solution_secondary difmap
_audit_creation_method SHELXL-97
_cell_angle_alpha 90.00
_cell_angle_beta 90.00
_cell_angle_gamma 90.00
_cell_formula_units_Z 8
_cell_length_a 18.130(4)
_cell_length_b 9.0962(18)
_cell_length_c 13.786(3)
_cell_measurement_reflns_used 8982
_cell_measurement_temperature 295(2)
_cell_measurement_theta_max 27.41
_cell_measurement_theta_min 3.72
_cell_volume 2273.5(8)
_computing_cell_refinement RAPID-AUTO
_computing_data_reduction 'CrystalStructure (Rigaku/MSC and Rigaku Corporation, 2002)'
_computing_molecular_graphics SHELXL-97
_computing_publication_material SHELXL-97
_computing_structure_refinement 'SHELXL-97 (Sheldrick, 1997)'
_computing_structure_solution 'SHELXS-97 (Sheldrick, 1990)'
_diffrn_ambient_temperature 295(2)
_diffrn_detector_area_resol_mean 10.000
_diffrn_measured_fraction_theta_full 0.998
_diffrn_measured_fraction_theta_max 0.998
_diffrn_measurement_device_type 'Rigaku RAXIS-RAPID'
_diffrn_measurement_method \w
_diffrn_radiation_monochromator graphite
_diffrn_radiation_source 'fine-focus sealed tube'
_diffrn_radiation_type MoK\a
_diffrn_radiation_wavelength 0.71073
_diffrn_reflns_av_R_equivalents 0.0201
_diffrn_reflns_av_sigmaI/netI 0.0128
_diffrn_reflns_limit_h_max 23
_diffrn_reflns_limit_h_min -21
_diffrn_reflns_limit_k_max 11
_diffrn_reflns_limit_k_min -11
_diffrn_reflns_limit_l_max 17
_diffrn_reflns_limit_l_min -17
_diffrn_reflns_number 10568
_diffrn_reflns_theta_full 27.42
_diffrn_reflns_theta_max 27.42
_diffrn_reflns_theta_min 3.71
_diffrn_standards_decay_% 0
_diffrn_standards_interval_count 0
_diffrn_standards_interval_time 0
_diffrn_standards_number 0
_exptl_absorpt_coefficient_mu 0.500
_exptl_absorpt_correction_T_max 0.9379
_exptl_absorpt_correction_T_min 0.9154
_exptl_absorpt_correction_type multi-scan
_exptl_absorpt_process_details 'ABSCOR (Higashi, 1995)'
_exptl_crystal_colour colorless
_exptl_crystal_density_diffrn 1.713
_exptl_crystal_density_method 'not measured'
_exptl_crystal_description prism
_exptl_crystal_F_000 1200
_exptl_crystal_size_max 0.18
_exptl_crystal_size_mid 0.15
_exptl_crystal_size_min 0.13
_refine_diff_density_max 0.470
_refine_diff_density_min -0.272
_refine_diff_density_rms 0.084
_refine_ls_extinction_method none
_refine_ls_goodness_of_fit_ref 1.084
_refine_ls_hydrogen_treatment mixed
_refine_ls_matrix_type full
_refine_ls_number_parameters 95
_refine_ls_number_reflns 1337
_refine_ls_number_restraints 4
_refine_ls_restrained_S_all 1.083
_refine_ls_R_factor_all 0.0324
_refine_ls_R_factor_gt 0.0309
_refine_ls_shift/su_max 0.001
_refine_ls_shift/su_mean 0.000
_refine_ls_structure_factor_coef Fsqd
_refine_ls_weighting_details 'calc w=1/[\s^2^(Fo^2^)+(0.0611P)^2^+1.2832P] where P=(Fo^2^+2Fc^2^)/3'
_refine_ls_weighting_scheme calc
_refine_ls_wR_factor_gt 0.0911
_refine_ls_wR_factor_ref 0.0922
_reflns_number_gt 1236
_reflns_number_total 1337
_reflns_threshold_expression >2sigma(I)
_cod_data_source_file c2ce25292a.txt
_cod_data_source_block a
_cod_original_sg_symbol_Hall '-C 2bc 2 '
_cod_original_sg_symbol_H-M 'C mca '
_cod_database_code 7208244

loop_
_symmetry_equiv_pos_as_xyz
'x, y, z'
'-x, -y+1/2, z+1/2'
'-x, y+1/2, -z+1/2'
'x, -y, -z'
'x+1/2, y+1/2, z'
'-x+1/2, -y+1, z+1/2'
'-x+1/2, y+1, -z+1/2'
'x+1/2, -y+1/2, -z'
'-x, -y, -z'
'x, y-1/2, -z-1/2'
'x, -y-1/2, z-1/2'
'-x, y, z'
'-x+1/2, -y+1/2, -z'
'x+1/2, y, -z-1/2'
'x+1/2, -y, z-1/2'
'-x+1/2, y+1/2, z'

loop_
_atom_site_label
_atom_site_type_symbol
_atom_site_fract_x
_atom_site_fract_y
_atom_site_fract_z
_atom_site_U_iso_or_equiv
_atom_site_adp_type
_atom_site_occupancy
_atom_site_symmetry_multiplicity
_atom_site_calc_flag
_atom_site_refinement_flags
Li1 Li 0.2500 0.4347(3) 0.7500 0.0259(7) Uani 1 2 d S
S1 S 0.148679(17) 0.68790(3) 0.69272(2) 0.02040(15) Uani 1 1 d .
O1 O 0.18796(5) 0.55350(11) 0.66681(7) 0.0301(3) Uani 1 1 d .
O2 O 0.19025(6) 0.81787(10) 0.66362(8) 0.0314(3) Uani 1 1 d .
O3 O 0.12672(7) 0.69008(11) 0.79374(8) 0.0320(3) Uani 1 1 d .
O4 O 0.13282(6) 0.70543(13) 0.47722(8) 0.0334(3) Uani 1 1 d D
H4O H 0.1289(14) 0.723(2) 0.4176(8) 0.050 Uiso 1 1 d D
N1 N 0.27526(11) 0.5000 0.5000 0.0355(4) Uani 1 2 d SD
H1N1 H 0.2448(9) 0.5334(19) 0.5430(13) 0.053 Uiso 1 1 d D
H1N2 H 0.2994(10) 0.5735(16) 0.4781(14) 0.053 Uiso 1 1 d D
C1 C 0.06656(7) 0.68891(13) 0.62456(10) 0.0213(3) Uani 1 1 d .
C2 C 0.06657(7) 0.69925(14) 0.52261(10) 0.0237(3) Uani 1 1 d .
C3 C 0.0000 0.7030(2) 0.47254(14) 0.0266(4) Uani 1 2 d S
H3 H 0.0000 0.7080 0.4052 0.032 Uiso 1 2 calc SR
C4 C 0.0000 0.68289(19) 0.67355(14) 0.0227(4) Uani 1 2 d S
H4 H 0.0000 0.6746 0.7408 0.027 Uiso 1 2 calc SR

loop_
_atom_site_aniso_label
_atom_site_aniso_U_11
_atom_site_aniso_U_22
_atom_site_aniso_U_33
_atom_site_aniso_U_23
_atom_site_aniso_U_13
_atom_site_aniso_U_12
Li1 0.0268(15) 0.0295(16) 0.0213(15) 0.000 -0.0006(11) 0.000
S1 0.0178(2) 0.0284(2) 0.0150(2) 0.00017(10) -0.00154(10) -0.00050(10)
O1 0.0302(5) 0.0343(5) 0.0257(5) -0.0007(4) -0.0052(4) 0.0093(4)
O2 0.0315(6) 0.0353(6) 0.0273(6) 0.0039(4) -0.0056(4) -0.0104(4)
O3 0.0278(5) 0.0522(7) 0.0159(5) -0.0020(4) -0.0005(4) -0.0017(4)
O4 0.0204(5) 0.0638(7) 0.0162(5) 0.0032(4) 0.0028(4) 0.0010(4)
N1 0.0366(10) 0.0422(10) 0.0276(9) 0.0108(8) 0.000 0.000
C1 0.0176(6) 0.0301(6) 0.0162(6) 0.0001(4) -0.0014(4) 0.0002(4)
C2 0.0208(6) 0.0334(7) 0.0168(7) 0.0008(4) 0.0019(5) 0.0006(5)
C3 0.0250(9) 0.0412(10) 0.0135(8) 0.0017(7) 0.000 0.000
C4 0.0211(9) 0.0324(9) 0.0145(8) 0.0004(6) 0.000 0.000

loop_
_atom_type_symbol
_atom_type_description
_atom_type_scat_dispersion_real
_atom_type_scat_dispersion_imag
_atom_type_scat_source
C C 0.0033 0.0016 'International Tables Vol C Tables 4.2.6.8 and 6.1.1.4'
H H 0.0000 0.0000 'International Tables Vol C Tables 4.2.6.8 and 6.1.1.4'
Li Li -0.0003 0.0001 'International Tables Vol C Tables 4.2.6.8 and 6.1.1.4'
N N 0.0061 0.0033 'International Tables Vol C Tables 4.2.6.8 and 6.1.1.4'
O O 0.0106 0.0060 'International Tables Vol C Tables 4.2.6.8 and 6.1.1.4'
S S 0.1246 0.1234 'International Tables Vol C Tables 4.2.6.8 and 6.1.1.4'

loop_
_geom_angle_atom_site_label_1
_geom_angle_atom_site_label_2
_geom_angle_atom_site_label_3
_geom_angle
_geom_angle_site_symmetry_1
_geom_angle_site_symmetry_3
O2 Li1 O2 113.12(16) 16_545 10_557
O2 Li1 O1 110.30(5) 16_545 7_546
O2 Li1 O1 105.55(5) 10_557 7_546
O2 Li1 O1 105.55(5) 16_545 .
O2 Li1 O1 110.30(5) 10_557 .
O1 Li1 O1 112.15(15) 7_546 .
O2 Li1 S1 95.38(11) 16_545 10_557
O2 Li1 S1 23.55(5) 10_557 10_557
O1 Li1 S1 128.04(5) 7_546 10_557
O1 Li1 S1 102.55(5) . 10_557
O2 Li1 S1 23.55(5) 16_545 16_545
O2 Li1 S1 95.38(11) 10_557 16_545
O1 Li1 S1 102.55(5) 7_546 16_545
O1 Li1 S1 128.04(5) . 16_545
S1 Li1 S1 83.37(8) 10_557 16_545
O2 Li1 S1 103.75(5) 16_545 7_546
O2 Li1 S1 126.47(5) 10_557 7_546
O1 Li1 S1 22.37(5) 7_546 7_546
O1 Li1 S1 94.70(11) . 7_546
S1 Li1 S1 149.759(14) 10_557 7_546
S1 Li1 S1 105.302(18) 16_545 7_546
O2 Li1 S1 126.47(5) 16_545 .
O2 Li1 S1 103.75(5) 10_557 .
O1 Li1 S1 94.70(11) 7_546 .
O1 Li1 S1 22.37(5) . .
S1 Li1 S1 105.302(17) 10_557 .
S1 Li1 S1 149.759(14) 16_545 .
S1 Li1 S1 81.93(7) 7_546 .
O3 S1 O2 113.30(6) . .
O3 S1 O1 112.39(6) . .
O2 S1 O1 111.07(7) . .
O3 S1 C1 106.29(7) . .
O2 S1 C1 106.62(6) . .
O1 S1 C1 106.64(6) . .
O3 S1 Li1 84.56(5) . 10_567
O1 S1 Li1 113.06(6) . 10_567
C1 S1 Li1 130.77(5) . 10_567
O3 S1 Li1 85.81(5) . .
O2 S1 Li1 111.84(6) . .
C1 S1 Li1 130.65(5) . .
Li1 S1 Li1 97.348(17) 10_567 .
S1 O1 Li1 127.31(8) . .
S1 O2 Li1 124.55(9) . 10_567
C2 O4 H4O 112.6(17) . .
H1N1 N1 H1N2 107.1(12) . .
C4 C1 C2 119.32(13) . .
C4 C1 S1 118.47(11) . .
C2 C1 S1 122.19(10) . .
O4 C2 C3 122.61(12) . .
O4 C2 C1 117.61(12) . .
C3 C2 C1 119.78(13) . .
C2 C3 C2 120.40(17) 12 .
C2 C3 H3 119.8 12 .
C2 C3 H3 119.8 . .
C1 C4 C1 121.37(17) 12 .
C1 C4 H4 119.3 12 .
C1 C4 H4 119.3 . .

loop_
_geom_bond_atom_site_label_1
_geom_bond_atom_site_label_2
_geom_bond_distance
_geom_bond_site_symmetry_2
Li1 O2 1.9291(19) 16_545
Li1 O2 1.9291(19) 10_557
Li1 O1 1.9359(19) 7_546
Li1 O1 1.9359(19) .
Li1 S1 3.006(2) 10_557
Li1 S1 3.006(2) 16_545
Li1 S1 3.050(2) 7_546
Li1 S1 3.050(2) .
S1 O3 1.4486(11) .
S1 O2 1.4583(10) .
S1 O1 1.4593(10) .
S1 C1 1.7606(13) .
S1 Li1 3.006(2) 10_567
O2 Li1 1.9291(19) 10_567
O4 C2 1.3555(17) .
O4 H4O 0.84(2) .
N1 H1N1 0.86(2) .
N1 H1N2 0.85(2) .
C1 C4 1.3839(16) .
C1 C2 1.4087(18) .
C2 C3 1.3907(16) .
C3 C2 1.3907(16) 12
C3 H3 0.9300 .
C4 C1 1.3839(16) 12
C4 H4 0.9300 .

loop_
_geom_hbond_atom_site_label_D
_geom_hbond_atom_site_label_H
_geom_hbond_atom_site_label_A
_geom_hbond_distance_DH
_geom_hbond_distance_HA
_geom_hbond_distance_DA
_geom_hbond_angle_DHA
_geom_hbond_site_symmetry_A
O4 H4O O3 0.84(2) 1.88(2) 2.704(2) 166(2) 11_575
N1 H1N1 O1 0.86(2) 2.00(2) 2.834(2) 160.8(19) .
N1 H1N2 O2 0.85(2) 2.20(2) 2.868(2) 135.3(18) 13_566
N1 H1N2 O4 0.85(2) 2.44(2) 3.171(2) 144.6(17) 13_566

loop_
_geom_torsion_atom_site_label_1
_geom_torsion_atom_site_label_2
_geom_torsion_atom_site_label_3
_geom_torsion_atom_site_label_4
_geom_torsion
_geom_torsion_site_symmetry_1
_geom_torsion_site_symmetry_4
O2 Li1 S1 O3 174.87(11) 16_545 .
O2 Li1 S1 O3 41.73(8) 10_557 .
O1 Li1 S1 O3 -65.55(6) 7_546 .
O1 Li1 S1 O3 151.85(11) . .
S1 Li1 S1 O3 66.02(5) 10_557 .
S1 Li1 S1 O3 169.42(14) 16_545 .
S1 Li1 S1 O3 -83.96(5) 7_546 .
O2 Li1 S1 O2 -71.69(11) 16_545 .
O2 Li1 S1 O2 155.18(6) 10_557 .
O1 Li1 S1 O2 47.90(6) 7_546 .
O1 Li1 S1 O2 -94.70(11) . .
S1 Li1 S1 O2 179.46(6) 10_557 .
S1 Li1 S1 O2 -77.13(14) 16_545 .
S1 Li1 S1 O2 29.49(5) 7_546 .
O2 Li1 S1 O1 23.02(10) 16_545 .
O2 Li1 S1 O1 -110.12(14) 10_557 .
O1 Li1 S1 O1 142.60(10) 7_546 .
S1 Li1 S1 O1 -85.83(11) 10_557 .
S1 Li1 S1 O1 17.57(11) 16_545 .
S1 Li1 S1 O1 124.19(10) 7_546 .
O2 Li1 S1 C1 66.93(13) 16_545 .
O2 Li1 S1 C1 -66.20(8) 10_557 .
O1 Li1 S1 C1 -173.48(7) 7_546 .
O1 Li1 S1 C1 43.92(11) . .
S1 Li1 S1 C1 -41.92(6) 10_557 .
S1 Li1 S1 C1 61.49(15) 16_545 .
S1 Li1 S1 C1 168.11(6) 7_546 .
O2 Li1 S1 Li1 -101.17(10) 16_545 10_567
O2 Li1 S1 Li1 125.69(6) 10_557 10_567
O1 Li1 S1 Li1 18.41(4) 7_546 10_567
O1 Li1 S1 Li1 -124.19(10) . 10_567
S1 Li1 S1 Li1 149.98(3) 10_557 10_567
S1 Li1 S1 Li1 -106.62(13) 16_545 10_567
S1 Li1 S1 Li1 0.0 7_546 10_567
O3 S1 O1 Li1 -30.59(12) . .
O2 S1 O1 Li1 97.52(11) . .
C1 S1 O1 Li1 -146.68(9) . .
Li1 S1 O1 Li1 63.08(9) 10_567 .
O2 Li1 O1 S1 -160.95(9) 16_545 .
O2 Li1 O1 S1 76.53(15) 10_557 .
O1 Li1 O1 S1 -40.81(7) 7_546 .
S1 Li1 O1 S1 99.75(11) 10_557 .
S1 Li1 O1 S1 -168.87(8) 16_545 .
S1 Li1 O1 S1 -55.26(8) 7_546 .
O3 S1 O2 Li1 27.52(12) . 10_567
O1 S1 O2 Li1 -100.10(10) . 10_567
C1 S1 O2 Li1 144.09(10) . 10_567
Li1 S1 O2 Li1 -67.47(9) . 10_567
O3 S1 C1 C4 -3.65(13) . .
O2 S1 C1 C4 -124.80(12) . .
O1 S1 C1 C4 116.46(12) . .
Li1 S1 C1 C4 -100.63(11) 10_567 .
Li1 S1 C1 C4 95.02(12) . .
O3 S1 C1 C2 174.76(10) . .
O2 S1 C1 C2 53.61(12) . .
O1 S1 C1 C2 -65.14(11) . .
Li1 S1 C1 C2 77.77(11) 10_567 .
Li1 S1 C1 C2 -86.57(11) . .
C4 C1 C2 O4 179.77(13) . .
S1 C1 C2 O4 1.38(16) . .
C4 C1 C2 C3 -0.1(2) . .
S1 C1 C2 C3 -178.52(12) . .
O4 C2 C3 C2 -178.72(10) . 12
C1 C2 C3 C2 1.2(3) . 12
C2 C1 C4 C1 -0.9(2) . 12
S1 C1 C4 C1 177.52(9) . 12
